data_7064434
loop_
_publ_author_name
'Varmuzova, Vera'
'Cisarova, Ivana'
'\<St\<epni\<cka, Petr'

_publ_section_title
;
 Synthesis, coordination and catalytic application of hybrid
 phosphinoferrocene ligands bearing imidazole N-donor groups
;
_journal_name_full 'New Journal of Chemistry'
_journal_paper_doi 10.1039/D6NJ01330A
_journal_year 2026
_chemical_formula_moiety 'C27 H25 Fe N2 O P'
_chemical_formula_sum 'C27 H25 Fe N2 O P'
_chemical_formula_weight 480.31
_space_group_crystal_system orthorhombic
_space_group_IT_number 61
_space_group_name_Hall '-P 2ac 2ab'
_space_group_name_H-M_alt 'P b c a'
_atom_sites_solution_hydrogens mixed
_atom_sites_solution_primary 'intrinsic phasing'
_atom_sites_solution_secondary difmap
_audit_creation_method SHELXL-2019/3
_audit_update_record
;
2026-03-06 deposited with the CCDC.	2026-06-05 downloaded from the CCDC.
;
_cell_angle_alpha 90
_cell_angle_beta 90
_cell_angle_gamma 90
_cell_formula_units_Z 8
_cell_length_a 8.0996(5)
_cell_length_b 13.5998(8)
_cell_length_c 40.266(3)
_cell_measurement_reflns_used 9897
_cell_measurement_temperature 100(2)
_cell_measurement_theta_max 28.21
_cell_measurement_theta_min 2.53
_cell_volume 4435.4(5)
_computing_cell_refinement 'SAINT V8.41 (Bruker AXS LLC)'
_computing_data_collection 'Bruker Instrument Service v8.5.5.6'
_computing_data_reduction 'SAINT V8.41 (Bruker AXS LLC)'
_computing_molecular_graphics 'PLATON (Spek, 2017)'
_computing_publication_material 'PLATON (Spek, 2017)'
_computing_structure_refinement 'SHELXL-2019 (Sheldrick, 2019)'
_computing_structure_solution 'SHELXT 2018 (Sheldrick, 2018)'
_diffrn_ambient_temperature 100(2)
_diffrn_detector_area_resol_mean 7.391
_diffrn_detector_type 'Bruker PHOTON III'
_diffrn_measured_fraction_theta_full 1.000
_diffrn_measured_fraction_theta_max 0.995
_diffrn_measurement_device 'KAPPA diffractometer'
_diffrn_measurement_device_type 'Bruker D8 VENTURE'
_diffrn_measurement_method '\w and \f scans'
_diffrn_radiation_type MoK\a
_diffrn_radiation_wavelength 0.71073
_diffrn_reflns_av_R_equivalents 0.0375
_diffrn_reflns_av_unetI/netI 0.0224
_diffrn_reflns_Laue_measured_fraction_full 1.000
_diffrn_reflns_Laue_measured_fraction_max 0.995
_diffrn_reflns_limit_h_max 10
_diffrn_reflns_limit_h_min -10
_diffrn_reflns_limit_k_max 18
_diffrn_reflns_limit_k_min -18
_diffrn_reflns_limit_l_max 53
_diffrn_reflns_limit_l_min -53
_diffrn_reflns_number 44467
_diffrn_reflns_point_group_measured_fraction_full 1.000
_diffrn_reflns_point_group_measured_fraction_max 0.995
_diffrn_reflns_theta_full 25.242
_diffrn_reflns_theta_max 28.287
_diffrn_reflns_theta_min 2.023
_diffrn_source 'microfocus sealed tube'
_diffrn_source_type 'INCOATEC I\mS Diamond II'
_exptl_absorpt_coefficient_mu 0.775
_exptl_absorpt_correction_T_max 0.954
_exptl_absorpt_correction_T_min 0.745
_exptl_absorpt_correction_type multi-scan
_exptl_absorpt_process_details
;
Krause, L., Herbst-Irmer, R., Sheldrick, G. M., Stalke, D. (2015).
J. Appl. Cryst. 48, 3-10.
;
_exptl_crystal_colour orange
_exptl_crystal_density_diffrn 1.439
_exptl_crystal_description bar
_exptl_crystal_F_000 2000
_exptl_crystal_size_max 0.40
_exptl_crystal_size_mid 0.21
_exptl_crystal_size_min 0.06
_refine_diff_density_max 0.974
_refine_diff_density_min -0.741
_refine_diff_density_rms 0.078
_refine_ls_extinction_method none
_refine_ls_goodness_of_fit_ref 1.221
_refine_ls_hydrogen_treatment constr
_refine_ls_matrix_type full
_refine_ls_number_parameters 290
_refine_ls_number_reflns 5483
_refine_ls_number_restraints 0
_refine_ls_restrained_S_all 1.221
_refine_ls_R_factor_all 0.0575
_refine_ls_R_factor_gt 0.0551
_refine_ls_shift/su_max 0.003
_refine_ls_shift/su_mean 0.000
_refine_ls_structure_factor_coef Fsqd
_refine_ls_weighting_details 'w=1/[\s^2^(Fo^2^)+(0.0074P)^2^+12.0503P] where P=(Fo^2^+2Fc^2^)/3'
_refine_ls_weighting_scheme calc
_refine_ls_wR_factor_gt 0.1067
_refine_ls_wR_factor_ref 0.1076
_reflns_Friedel_coverage 0.000
_reflns_number_gt 5234
_reflns_number_total 5483
_reflns_threshold_expression 'I > 2\s(I)'
_cod_data_source_file d6nj01330a2.cif
_cod_data_source_block vv433
_cod_database_code 7064434
_shelx_shelxl_version_number 2019/3
_shelx_space_group_comment
;
The symmetry employed for this shelxl refinement is uniquely defined
by the following loop, which should always be used as a source of
symmetry information in preference to the above space-group names.
They are only intended as comments.
;
_shelx_estimated_absorpt_t_min 0.747
_shelx_estimated_absorpt_t_max 0.955

loop_
_space_group_symop_operation_xyz
'x, y, z'
'-x+1/2, -y, z+1/2'
'-x, y+1/2, -z+1/2'
'x+1/2, -y+1/2, -z'
'-x, -y, -z'
'x-1/2, y, -z-1/2'
'x, -y-1/2, z-1/2'
'-x-1/2, y-1/2, z'

loop_
_atom_site_label
_atom_site_type_symbol
_atom_site_fract_x
_atom_site_fract_y
_atom_site_fract_z
_atom_site_U_iso_or_equiv
_atom_site_adp_type
_atom_site_occupancy
_atom_site_site_symmetry_order
_atom_site_calc_flag
_atom_site_refinement_flags_posn
_atom_site_refinement_flags_adp
_atom_site_refinement_flags_occupancy
_atom_site_disorder_assembly
_atom_site_disorder_group
Fe1 Fe 0.13243(5) 0.60020(3) 0.65565(2) 0.01677(10) Uani 1 1 d . . . . .
P1 P 0.47261(8) 0.65939(5) 0.60595(2) 0.01750(14) Uani 1 1 d . . . . .
O1 O -0.3013(2) 0.58909(15) 0.71521(5) 0.0257(4) Uani 1 1 d . . . . .
H10 H -0.344029 0.541898 0.729000 0.038 Uiso 1 1 d R U . . .
N1 N 0.0391(3) 0.45434(16) 0.74508(6) 0.0189(4) Uani 1 1 d . . . . .
N2 N -0.1189(3) 0.39697(17) 0.70485(5) 0.0184(4) Uani 1 1 d . . . . .
C1 C -0.0540(3) 0.63608(17) 0.68824(6) 0.0151(5) Uani 1 1 d . . . . .
C2 C 0.0792(4) 0.7048(2) 0.69044(8) 0.0268(6) Uani 1 1 d . . . . .
H2 H 0.143622 0.719562 0.709523 0.032 Uiso 1 1 calc R U . . .
C3 C 0.0958(4) 0.74739(19) 0.65760(9) 0.0306(7) Uani 1 1 d . . . . .
H3 H 0.174005 0.796026 0.651299 0.037 Uiso 1 1 calc R U . . .
C4 C -0.0222(4) 0.7050(2) 0.63676(8) 0.0298(7) Uani 1 1 d . . . . .
H4 H -0.037544 0.719310 0.613871 0.036 Uiso 1 1 calc R U . . .
C5 C -0.1142(3) 0.6375(2) 0.65549(7) 0.0234(6) Uani 1 1 d . . . . .
H5 H -0.203176 0.598935 0.647349 0.028 Uiso 1 1 calc R U . . .
C6 C 0.3425(3) 0.57490(18) 0.62876(6) 0.0167(5) Uani 1 1 d . . . . .
C7 C 0.2102(3) 0.51495(18) 0.61693(6) 0.0180(5) Uani 1 1 d . . . . .
H7 H 0.166745 0.515277 0.595022 0.022 Uiso 1 1 calc R U . . .
C8 C 0.1547(4) 0.45474(19) 0.64353(7) 0.0218(5) Uani 1 1 d . . . . .
H8 H 0.067622 0.408036 0.642471 0.026 Uiso 1 1 calc R U . . .
C9 C 0.2518(4) 0.4765(2) 0.67193(7) 0.0236(6) Uani 1 1 d . . . . .
H9 H 0.241180 0.446571 0.693148 0.028 Uiso 1 1 calc R U . . .
C10 C 0.3675(4) 0.5505(2) 0.66320(7) 0.0226(6) Uani 1 1 d . . . . .
H10A H 0.447339 0.578884 0.677562 0.027 Uiso 1 1 calc R U . . .
C11 C 0.6245(3) 0.57275(19) 0.58871(6) 0.0178(5) Uani 1 1 d . . . . .
C12 C 0.6323(3) 0.4737(2) 0.59771(6) 0.0198(5) Uani 1 1 d . . . . .
H12 H 0.550837 0.446948 0.612083 0.024 Uiso 1 1 calc R U . . .
C13 C 0.7589(4) 0.4135(2) 0.58577(7) 0.0242(6) Uani 1 1 d . . . . .
H13 H 0.764209 0.346569 0.592452 0.029 Uiso 1 1 calc R U . . .
C14 C 0.8763(3) 0.4508(2) 0.56431(7) 0.0270(6) Uani 1 1 d . . . . .
H14 H 0.961627 0.409545 0.556059 0.032 Uiso 1 1 calc R U . . .
C15 C 0.8688(4) 0.5489(2) 0.55488(7) 0.0282(6) Uani 1 1 d . . . . .
H15 H 0.948800 0.574742 0.540011 0.034 Uiso 1 1 calc R U . . .
C16 C 0.7447(3) 0.6094(2) 0.56710(7) 0.0238(6) Uani 1 1 d . . . . .
H16 H 0.741497 0.676580 0.560686 0.029 Uiso 1 1 calc R U . . .
C17 C 0.3468(3) 0.68440(19) 0.56897(7) 0.0190(5) Uani 1 1 d . . . . .
C18 C 0.3453(3) 0.6243(2) 0.54097(7) 0.0231(6) Uani 1 1 d . . . . .
H18 H 0.409242 0.565729 0.540763 0.028 Uiso 1 1 calc R U . . .
C19 C 0.2512(4) 0.6489(3) 0.51335(7) 0.0312(7) Uani 1 1 d . . . . .
H19 H 0.252197 0.607640 0.494319 0.037 Uiso 1 1 calc R U . . .
C20 C 0.1557(4) 0.7336(3) 0.51346(8) 0.0359(8) Uani 1 1 d . . . . .
H20 H 0.091190 0.750259 0.494583 0.043 Uiso 1 1 calc R U . . .
C21 C 0.1549(4) 0.7934(2) 0.54106(9) 0.0364(8) Uani 1 1 d . . . . .
H21 H 0.088456 0.850942 0.541322 0.044 Uiso 1 1 calc R U . . .
C22 C 0.2513(4) 0.7698(2) 0.56860(8) 0.0270(6) Uani 1 1 d . . . . .
H22 H 0.251918 0.812272 0.587321 0.032 Uiso 1 1 calc R U . . .
C23 C -0.1286(3) 0.58241(19) 0.71794(7) 0.0211(5) Uani 1 1 d . . . . .
H23 H -0.095611 0.619438 0.738349 0.025 Uiso 1 1 calc R U . . .
C24 C -0.0701(3) 0.47747(18) 0.72224(7) 0.0175(5) Uani 1 1 d . . . . .
C25 C 0.0631(3) 0.3545(2) 0.74211(7) 0.0206(5) Uani 1 1 d . . . . .
H25 H 0.136707 0.316759 0.755331 0.025 Uiso 1 1 calc R U . . .
C26 C -0.0333(3) 0.31800(19) 0.71765(7) 0.0192(5) Uani 1 1 d . . . . .
H26 H -0.066269 0.252364 0.710687 0.023 Uiso 1 1 d R U . . .
C27 C -0.2423(4) 0.3915(2) 0.67868(7) 0.0256(6) Uani 1 1 d . . . . .
H27A H -0.352291 0.401673 0.688218 0.038 Uiso 1 1 calc R U . . .
H27B H -0.237542 0.326585 0.668127 0.038 Uiso 1 1 calc R U . . .
H27C H -0.220260 0.442417 0.662047 0.038 Uiso 1 1 calc R U . . .

loop_
_atom_site_aniso_label
_atom_site_aniso_U_11
_atom_site_aniso_U_22
_atom_site_aniso_U_33
_atom_site_aniso_U_23
_atom_site_aniso_U_13
_atom_site_aniso_U_12
Fe1 0.01813(18) 0.01325(17) 0.01893(18) 0.00010(14) 0.00394(14) 0.00303(14)
P1 0.0151(3) 0.0169(3) 0.0206(3) -0.0022(3) -0.0011(3) -0.0004(2)
O1 0.0156(9) 0.0247(10) 0.0367(11) 0.0112(9) 0.0083(8) 0.0048(8)
N1 0.0155(10) 0.0191(10) 0.0222(11) -0.0013(9) -0.0001(9) -0.0004(8)
N2 0.0131(10) 0.0220(10) 0.0200(10) 0.0048(9) -0.0032(8) -0.0033(9)
C1 0.0122(11) 0.0119(10) 0.0212(12) 0.0003(9) 0.0000(9) 0.0011(9)
C2 0.0186(13) 0.0233(13) 0.0385(16) -0.0185(12) 0.0047(12) -0.0036(11)
C3 0.0285(15) 0.0096(11) 0.054(2) 0.0001(12) 0.0236(15) 0.0018(11)
C4 0.0299(16) 0.0234(14) 0.0360(16) 0.0053(12) 0.0049(13) 0.0105(12)
C5 0.0186(13) 0.0257(13) 0.0260(13) -0.0004(11) -0.0032(11) 0.0076(11)
C6 0.0136(11) 0.0190(12) 0.0174(12) -0.0028(9) 0.0021(9) 0.0022(9)
C7 0.0184(12) 0.0166(11) 0.0189(12) -0.0037(9) 0.0022(10) 0.0023(10)
C8 0.0239(14) 0.0126(11) 0.0290(14) 0.0000(10) 0.0095(11) 0.0027(10)
C9 0.0300(14) 0.0193(12) 0.0215(13) 0.0038(10) 0.0056(11) 0.0104(11)
C10 0.0240(13) 0.0261(13) 0.0176(12) -0.0022(10) -0.0026(10) 0.0058(11)
C11 0.0151(12) 0.0215(12) 0.0167(11) -0.0033(10) -0.0027(9) 0.0010(10)
C12 0.0189(12) 0.0229(13) 0.0177(12) -0.0015(10) -0.0019(10) 0.0017(10)
C13 0.0240(14) 0.0235(13) 0.0250(13) -0.0057(11) -0.0056(11) 0.0057(11)
C14 0.0157(13) 0.0386(16) 0.0266(14) -0.0118(12) -0.0048(11) 0.0071(12)
C15 0.0157(13) 0.0417(17) 0.0272(14) -0.0030(13) 0.0040(11) -0.0015(12)
C16 0.0188(13) 0.0277(14) 0.0249(13) 0.0020(11) -0.0012(11) -0.0009(11)
C17 0.0160(12) 0.0178(12) 0.0233(13) 0.0031(10) 0.0008(10) -0.0006(10)
C18 0.0175(12) 0.0273(14) 0.0246(13) 0.0014(11) 0.0014(11) -0.0004(11)
C19 0.0239(14) 0.0475(18) 0.0223(13) 0.0049(13) 0.0005(12) -0.0028(13)
C20 0.0253(15) 0.052(2) 0.0299(16) 0.0200(15) -0.0026(13) -0.0003(15)
C21 0.0309(17) 0.0333(17) 0.0451(19) 0.0165(15) -0.0013(15) 0.0082(14)
C22 0.0253(14) 0.0225(13) 0.0330(15) 0.0046(12) 0.0006(12) 0.0027(11)
C23 0.0180(12) 0.0195(12) 0.0258(13) 0.0011(10) 0.0011(11) 0.0023(10)
C24 0.0119(11) 0.0162(11) 0.0245(13) 0.0024(10) 0.0048(10) -0.0003(9)
C25 0.0181(12) 0.0211(12) 0.0226(13) 0.0058(10) 0.0005(10) 0.0036(10)
C26 0.0194(12) 0.0147(11) 0.0236(13) 0.0009(10) 0.0042(10) -0.0010(10)
C27 0.0213(13) 0.0326(15) 0.0228(13) 0.0012(12) -0.0060(11) -0.0079(12)

loop_
_atom_type_symbol
_atom_type_description
_atom_type_scat_dispersion_real
_atom_type_scat_dispersion_imag
_atom_type_scat_source
C C 0.0033 0.0016 'International Tables Vol C Tables 4.2.6.8 and 6.1.1.4'
H H 0.0000 0.0000 'International Tables Vol C Tables 4.2.6.8 and 6.1.1.4'
Fe Fe 0.3463 0.8444 'International Tables Vol C Tables 4.2.6.8 and 6.1.1.4'
N N 0.0061 0.0033 'International Tables Vol C Tables 4.2.6.8 and 6.1.1.4'
O O 0.0106 0.0060 'International Tables Vol C Tables 4.2.6.8 and 6.1.1.4'
P P 0.1023 0.0942 'International Tables Vol C Tables 4.2.6.8 and 6.1.1.4'

loop_
_geom_angle_atom_site_label_1
_geom_angle_atom_site_label_2
_geom_angle_atom_site_label_3
_geom_angle
_geom_angle_site_symmetry_1
_geom_angle_site_symmetry_3
_geom_angle_publ_flag
C3 Fe1 C7 129.48(12) . . ?
C3 Fe1 C2 41.76(13) . . ?
C7 Fe1 C2 169.72(12) . . ?
C3 Fe1 C10 117.26(13) . . ?
C7 Fe1 C10 68.79(11) . . ?
C2 Fe1 C10 108.98(12) . . ?
C3 Fe1 C4 40.16(13) . . ?
C7 Fe1 C4 107.49(12) . . ?
C2 Fe1 C4 68.93(13) . . ?
C10 Fe1 C4 149.01(13) . . ?
C3 Fe1 C8 167.98(13) . . ?
C7 Fe1 C8 40.68(10) . . ?
C2 Fe1 C8 148.86(12) . . ?
C10 Fe1 C8 68.48(12) . . ?
C4 Fe1 C8 129.73(13) . . ?
C3 Fe1 C6 107.96(11) . . ?
C7 Fe1 C6 40.89(10) . . ?
C2 Fe1 C6 130.96(11) . . ?
C10 Fe1 C6 41.25(10) . . ?
C4 Fe1 C6 115.46(12) . . ?
C8 Fe1 C6 68.77(10) . . ?
C3 Fe1 C9 150.32(14) . . ?
C7 Fe1 C9 68.42(11) . . ?
C2 Fe1 C9 116.90(12) . . ?
C10 Fe1 C9 40.59(12) . . ?
C4 Fe1 C9 168.79(13) . . ?
C8 Fe1 C9 40.56(11) . . ?
C6 Fe1 C9 68.82(11) . . ?
C3 Fe1 C1 68.52(10) . . ?
C7 Fe1 C1 147.90(10) . . ?
C2 Fe1 C1 40.82(10) . . ?
C10 Fe1 C1 131.83(10) . . ?
C4 Fe1 C1 67.83(11) . . ?
C8 Fe1 C1 116.48(10) . . ?
C6 Fe1 C1 170.74(10) . . ?
C9 Fe1 C1 109.69(10) . . ?
C3 Fe1 C5 67.34(12) . . ?
C7 Fe1 C5 115.88(11) . . ?
C2 Fe1 C5 68.04(12) . . ?
C10 Fe1 C5 170.10(11) . . ?
C4 Fe1 C5 39.92(12) . . ?
C8 Fe1 C5 108.84(12) . . ?
C6 Fe1 C5 147.76(11) . . ?
C9 Fe1 C5 131.36(12) . . ?
C1 Fe1 C5 39.90(10) . . ?
C6 P1 C17 101.90(12) . . ?
C6 P1 C11 100.03(12) . . ?
C17 P1 C11 100.58(12) . . ?
C23 O1 H10 106.4 . . ?
C24 N1 C25 105.7(2) . . ?
C24 N2 C26 106.8(2) . . ?
C24 N2 C27 127.9(2) . . ?
C26 N2 C27 125.2(2) . . ?
C5 C1 C2 108.1(2) . . ?
C5 C1 C23 127.2(2) . . ?
C2 C1 C23 124.2(2) . . ?
C5 C1 Fe1 70.12(15) . . ?
C2 C1 Fe1 68.97(15) . . ?
C23 C1 Fe1 132.56(17) . . ?
C1 C2 C3 105.9(3) . . ?
C1 C2 Fe1 70.22(15) . . ?
C3 C2 Fe1 68.47(15) . . ?
C1 C2 H2 127.0 . . ?
C3 C2 H2 127.0 . . ?
Fe1 C2 H2 125.9 . . ?
C4 C3 C2 108.6(3) . . ?
C4 C3 Fe1 70.65(16) . . ?
C2 C3 Fe1 69.77(15) . . ?
C4 C3 H3 125.7 . . ?
C2 C3 H3 125.7 . . ?
Fe1 C3 H3 125.5 . . ?
C3 C4 C5 108.1(3) . . ?
C3 C4 Fe1 69.19(17) . . ?
C5 C4 Fe1 70.70(16) . . ?
C3 C4 H4 126.0 . . ?
C5 C4 H4 126.0 . . ?
Fe1 C4 H4 125.7 . . ?
C4 C5 C1 109.3(3) . . ?
C4 C5 Fe1 69.38(17) . . ?
C1 C5 Fe1 69.98(15) . . ?
C4 C5 H5 125.4 . . ?
C1 C5 H5 125.4 . . ?
Fe1 C5 H5 126.9 . . ?
C7 C6 C10 107.1(2) . . ?
C7 C6 P1 129.07(19) . . ?
C10 C6 P1 123.6(2) . . ?
C7 C6 Fe1 69.41(14) . . ?
C10 C6 Fe1 69.26(15) . . ?
P1 C6 Fe1 130.25(14) . . ?
C8 C7 C6 108.4(2) . . ?
C8 C7 Fe1 69.78(15) . . ?
C6 C7 Fe1 69.70(14) . . ?
C8 C7 H7 125.8 . . ?
C6 C7 H7 125.8 . . ?
Fe1 C7 H7 126.3 . . ?
C9 C8 C7 108.2(2) . . ?
C9 C8 Fe1 69.83(15) . . ?
C7 C8 Fe1 69.54(14) . . ?
C9 C8 H8 125.9 . . ?
C7 C8 H8 125.9 . . ?
Fe1 C8 H8 126.3 . . ?
C8 C9 C10 108.3(2) . . ?
C8 C9 Fe1 69.61(15) . . ?
C10 C9 Fe1 69.49(15) . . ?
C8 C9 H9 125.9 . . ?
C10 C9 H9 125.9 . . ?
Fe1 C9 H9 126.6 . . ?
C9 C10 C6 108.0(2) . . ?
C9 C10 Fe1 69.91(16) . . ?
C6 C10 Fe1 69.50(15) . . ?
C9 C10 H10A 126.0 . . ?
C6 C10 H10A 126.0 . . ?
Fe1 C10 H10A 126.2 . . ?
C12 C11 C16 118.3(2) . . ?
C12 C11 P1 123.4(2) . . ?
C16 C11 P1 118.2(2) . . ?
C13 C12 C11 120.6(3) . . ?
C13 C12 H12 119.7 . . ?
C11 C12 H12 119.7 . . ?
C14 C13 C12 120.4(3) . . ?
C14 C13 H13 119.8 . . ?
C12 C13 H13 119.8 . . ?
C13 C14 C15 119.6(3) . . ?
C13 C14 H14 120.2 . . ?
C15 C14 H14 120.2 . . ?
C16 C15 C14 120.3(3) . . ?
C16 C15 H15 119.9 . . ?
C14 C15 H15 119.9 . . ?
C15 C16 C11 120.9(3) . . ?
C15 C16 H16 119.6 . . ?
C11 C16 H16 119.6 . . ?
C18 C17 C22 118.3(3) . . ?
C18 C17 P1 123.6(2) . . ?
C22 C17 P1 118.1(2) . . ?
C19 C18 C17 120.7(3) . . ?
C19 C18 H18 119.6 . . ?
C17 C18 H18 119.6 . . ?
C20 C19 C18 120.2(3) . . ?
C20 C19 H19 119.9 . . ?
C18 C19 H19 119.9 . . ?
C21 C20 C19 119.7(3) . . ?
C21 C20 H20 120.1 . . ?
C19 C20 H20 120.1 . . ?
C20 C21 C22 120.2(3) . . ?
C20 C21 H21 119.9 . . ?
C22 C21 H21 119.9 . . ?
C21 C22 C17 120.7(3) . . ?
C21 C22 H22 119.6 . . ?
C17 C22 H22 119.6 . . ?
O1 C23 C24 112.4(2) . . ?
O1 C23 C1 107.6(2) . . ?
C24 C23 C1 114.6(2) . . ?
O1 C23 H23 107.3 . . ?
C24 C23 H23 107.3 . . ?
C1 C23 H23 107.3 . . ?
N1 C24 N2 111.3(2) . . ?
N1 C24 C23 121.1(2) . . ?
N2 C24 C23 127.6(2) . . ?
C26 C25 N1 110.1(2) . . ?
C26 C25 H25 124.9 . . ?
N1 C25 H25 124.9 . . ?
C25 C26 N2 106.1(2) . . ?
C25 C26 H26 134.9 . . ?
N2 C26 H26 118.0 . . ?
N2 C27 H27A 109.5 . . ?
N2 C27 H27B 109.5 . . ?
H27A C27 H27B 109.5 . . ?
N2 C27 H27C 109.5 . . ?
H27A C27 H27C 109.5 . . ?
H27B C27 H27C 109.5 . . ?

loop_
_geom_bond_atom_site_label_1
_geom_bond_atom_site_label_2
_geom_bond_distance
_geom_bond_site_symmetry_2
_geom_bond_publ_flag
Fe1 C3 2.025(3) . ?
Fe1 C7 2.042(2) . ?
Fe1 C2 2.043(3) . ?
Fe1 C10 2.043(3) . ?
Fe1 C4 2.044(3) . ?
Fe1 C8 2.046(3) . ?
Fe1 C6 2.046(3) . ?
Fe1 C9 2.049(3) . ?
Fe1 C1 2.059(3) . ?
Fe1 C5 2.061(3) . ?
P1 C6 1.809(3) . ?
P1 C17 1.836(3) . ?
P1 C11 1.840(3) . ?
O1 C23 1.406(3) . ?
O1 H10 0.9164 . ?
N1 C24 1.315(3) . ?
N1 C25 1.377(3) . ?
N2 C24 1.358(3) . ?
N2 C26 1.378(3) . ?
N2 C27 1.455(3) . ?
C1 C5 1.406(4) . ?
C1 C2 1.431(4) . ?
C1 C23 1.526(4) . ?
C2 C3 1.450(5) . ?
C2 H2 0.9500 . ?
C3 C4 1.397(5) . ?
C3 H3 0.9500 . ?
C4 C5 1.402(4) . ?
C4 H4 0.9500 . ?
C5 H5 0.9500 . ?
C6 C7 1.428(4) . ?
C6 C10 1.440(4) . ?
C7 C8 1.421(4) . ?
C7 H7 0.9500 . ?
C8 C9 1.419(4) . ?
C8 H8 0.9500 . ?
C9 C10 1.419(4) . ?
C9 H9 0.9500 . ?
C10 H10A 0.9500 . ?
C11 C12 1.397(4) . ?
C11 C16 1.398(4) . ?
C12 C13 1.397(4) . ?
C12 H12 0.9500 . ?
C13 C14 1.381(4) . ?
C13 H13 0.9500 . ?
C14 C15 1.389(5) . ?
C14 H14 0.9500 . ?
C15 C16 1.389(4) . ?
C15 H15 0.9500 . ?
C16 H16 0.9500 . ?
C17 C18 1.393(4) . ?
C17 C22 1.395(4) . ?
C18 C19 1.389(4) . ?
C18 H18 0.9500 . ?
C19 C20 1.387(5) . ?
C19 H19 0.9500 . ?
C20 C21 1.377(5) . ?
C20 H20 0.9500 . ?
C21 C22 1.393(4) . ?
C21 H21 0.9500 . ?
C22 H22 0.9500 . ?
C23 C24 1.514(4) . ?
C23 H23 1.0000 . ?
C25 C26 1.351(4) . ?
C25 H25 0.9500 . ?
C26 H26 0.9730 . ?
C27 H27A 0.9800 . ?
C27 H27B 0.9800 . ?
C27 H27C 0.9800 . ?
